data_4107953
loop_
_publ_author_name
'William J. Evans'
'Benjamin M. Schmiege'
'Sara E. Lorenz'
'Kevin A. Miller'
'Timothy M. Champagne'
'Joseph W. Ziller'
'Antonio G. DiPasquale'
'Arnold L. Rheingold'

_publ_section_title
;
 Reductive Reactivity of the Organolanthanide Hydrides, [(C5Me5)2LnH]x,
 Leads to an sa-Allyl Cyclopentadienyl (\h5-C5Me4CH2-C5Me4CH2-\h3)2- and
 Trianionic Cyclooctatetraenyl (C8H7)3- Ligands
;
_journal_name_full 'Journal of the American Chemical Society'
_journal_page_first 8555
_journal_page_last 8563
_journal_paper_doi 10.1021/ja8011726
_journal_volume 130
_journal_year 2008
_chemical_formula_sum 'C38 H52 Y2'
_chemical_formula_weight 686.62
_chemical_name_systematic
; 

 ? 

;
_space_group_IT_number 14
_symmetry_cell_setting monoclinic
_symmetry_space_group_name_Hall '-P 2yn'
_symmetry_space_group_name_H-M 'P 1 21/n 1'
_atom_sites_solution_hydrogens geom
_atom_sites_solution_primary direct
_atom_sites_solution_secondary difmap
_audit_creation_method SHELXL-97
_cell_angle_alpha 90.00
_cell_angle_beta 93.001(5)
_cell_angle_gamma 90.00
_cell_formula_units_Z 4
_cell_length_a 8.420(3)
_cell_length_b 16.807(5)
_cell_length_c 24.239(8)
_cell_measurement_reflns_used 2861
_cell_measurement_temperature 208(2)
_cell_measurement_theta_max 24.32
_cell_measurement_theta_min 2.53
_cell_volume 3425(2)
_computing_cell_refinement 'Bruker SMART'
_computing_data_collection 'Bruker SMART'
_computing_data_reduction 'Bruker SAINT'
_computing_molecular_graphics ORTEP-32
_computing_publication_material WinGX
_computing_structure_refinement SHELXL-97
_computing_structure_solution SIR-97
_diffrn_ambient_temperature 208(2)
_diffrn_measured_fraction_theta_full 0.999
_diffrn_measured_fraction_theta_max 0.999
_diffrn_measurement_device_type 'CCD area detector'
_diffrn_measurement_method 'phi and omega scans'
_diffrn_radiation_monochromator graphite
_diffrn_radiation_source 'fine-focus sealed tube'
_diffrn_radiation_type MoK\a
_diffrn_radiation_wavelength 0.71069
_diffrn_reflns_av_R_equivalents 0.0747
_diffrn_reflns_av_sigmaI/netI 0.0927
_diffrn_reflns_limit_h_max 10
_diffrn_reflns_limit_h_min -9
_diffrn_reflns_limit_k_max 20
_diffrn_reflns_limit_k_min -9
_diffrn_reflns_limit_l_max 28
_diffrn_reflns_limit_l_min -28
_diffrn_reflns_number 19053
_diffrn_reflns_theta_full 25.00
_diffrn_reflns_theta_max 25.03
_diffrn_reflns_theta_min 2.07
_exptl_absorpt_coefficient_mu 3.394
_exptl_absorpt_correction_T_max 0.9352
_exptl_absorpt_correction_T_min 0.6300
_exptl_absorpt_correction_type multi-scan
_exptl_absorpt_process_details SADABS
_exptl_crystal_colour 'light yellow'
_exptl_crystal_density_diffrn 1.331
_exptl_crystal_description plate
_exptl_crystal_F_000 1432
_exptl_crystal_size_max 0.15
_exptl_crystal_size_mid 0.10
_exptl_crystal_size_min 0.02
_refine_diff_density_max 0.579
_refine_diff_density_min -0.512
_refine_diff_density_rms 0.091
_refine_ls_extinction_method none
_refine_ls_goodness_of_fit_ref 1.031
_refine_ls_hydrogen_treatment mixed
_refine_ls_matrix_type full
_refine_ls_number_parameters 376
_refine_ls_number_reflns 6034
_refine_ls_number_restraints 0
_refine_ls_restrained_S_all 1.031
_refine_ls_R_factor_all 0.1052
_refine_ls_R_factor_gt 0.0524
_refine_ls_shift/su_max 0.060
_refine_ls_shift/su_mean 0.001
_refine_ls_structure_factor_coef Fsqd
_refine_ls_weighting_details 'calc w=1/[\s^2^(Fo^2^)+(0.0572P)^2^+0.7800P] where P=(Fo^2^+2Fc^2^)/3'
_refine_ls_weighting_scheme calc
_refine_ls_wR_factor_gt 0.1109
_refine_ls_wR_factor_ref 0.1285
_reflns_number_gt 3776
_reflns_number_total 6034
_reflns_threshold_expression >2sigma(I)
_cod_data_source_file ja8011726-file005.cif
_cod_data_source_block uci17
_cod_original_cell_volume 3425.6(18)
_cod_database_code 4107953

loop_
_symmetry_equiv_pos_as_xyz
'x, y, z'
'-x+1/2, y+1/2, -z+1/2'
'-x, -y, -z'
'x-1/2, -y-1/2, z-1/2'

loop_
_atom_site_label
_atom_site_type_symbol
_atom_site_fract_x
_atom_site_fract_y
_atom_site_fract_z
_atom_site_U_iso_or_equiv
_atom_site_adp_type
_atom_site_occupancy
_atom_site_symmetry_multiplicity
_atom_site_calc_flag
_atom_site_refinement_flags
C1 C 1.3268(8) 0.2119(3) 0.6873(3) 0.0416(15) Uani 1 1 d .
C2 C 1.1714(8) 0.1839(3) 0.6784(3) 0.0455(16) Uani 1 1 d .
C3 C 1.1431(7) 0.1702(3) 0.6218(3) 0.0502(17) Uani 1 1 d .
C4 C 1.2863(8) 0.1896(3) 0.5951(3) 0.0436(16) Uani 1 1 d .
C5 C 1.3971(7) 0.2152(3) 0.6367(3) 0.0411(15) Uani 1 1 d .
C6 C 1.4082(9) 0.2274(4) 0.7429(3) 0.074(2) Uani 1 1 d .
H6A H 1.4684 0.1807 0.7548 0.111 Uiso 1 1 calc R
H6B H 1.3292 0.2391 0.7694 0.111 Uiso 1 1 calc R
H6C H 1.4797 0.2723 0.7403 0.111 Uiso 1 1 calc R
C7 C 1.0589(8) 0.1650(4) 0.7228(3) 0.075(2) Uani 1 1 d .
H7A H 0.9514 0.1609 0.7066 0.112 Uiso 1 1 calc R
H7B H 1.0634 0.2071 0.7503 0.112 Uiso 1 1 calc R
H7C H 1.0892 0.1150 0.7403 0.112 Uiso 1 1 calc R
C8 C 0.9952(9) 0.1353(4) 0.5930(4) 0.094(3) Uani 1 1 d .
H8A H 1.0001 0.0777 0.5949 0.140 Uiso 1 1 calc R
H8B H 0.9889 0.1520 0.5546 0.140 Uiso 1 1 calc R
H8C H 0.9020 0.1539 0.6110 0.140 Uiso 1 1 calc R
C9 C 1.3190(10) 0.1698(4) 0.5365(3) 0.086(3) Uani 1 1 d .
H9A H 1.4208 0.1921 0.5276 0.129 Uiso 1 1 calc R
H9B H 1.2358 0.1921 0.5120 0.129 Uiso 1 1 calc R
H9C H 1.3215 0.1125 0.5320 0.129 Uiso 1 1 calc R
C10 C 1.5702(7) 0.2323(4) 0.6281(4) 0.078(3) Uani 1 1 d .
H10A H 1.5821 0.2873 0.6169 0.118 Uiso 1 1 calc R
H10B H 1.6072 0.1975 0.5995 0.118 Uiso 1 1 calc R
H10C H 1.6325 0.2229 0.6622 0.118 Uiso 1 1 calc R
C11 C 1.1273(7) 0.3852(3) 0.5322(2) 0.0410(15) Uani 1 1 d .
C12 C 1.0318(7) 0.4321(3) 0.5669(3) 0.0422(15) Uani 1 1 d .
C13 C 1.1344(7) 0.4768(3) 0.6030(3) 0.0390(15) Uani 1 1 d .
C14 C 1.2935(7) 0.4562(3) 0.5918(2) 0.0383(14) Uani 1 1 d .
C15 C 1.2889(7) 0.4013(3) 0.5473(2) 0.0380(14) Uani 1 1 d .
C16 C 1.0638(8) 0.3361(4) 0.4842(3) 0.068(2) Uani 1 1 d .
H16A H 0.9901 0.2967 0.4971 0.102 Uiso 1 1 calc R
H16B H 1.1511 0.3095 0.4673 0.102 Uiso 1 1 calc R
H16C H 1.0089 0.3704 0.4573 0.102 Uiso 1 1 calc R
C17 C 0.8542(7) 0.4380(4) 0.5615(3) 0.066(2) Uani 1 1 d .
H17A H 0.8087 0.3851 0.5582 0.099 Uiso 1 1 calc R
H17B H 0.8230 0.4688 0.5289 0.099 Uiso 1 1 calc R
H17C H 0.8157 0.4640 0.5940 0.099 Uiso 1 1 calc R
C18 C 1.0877(7) 0.5388(3) 0.6438(3) 0.0524(18) Uani 1 1 d .
H18A H 1.0850 0.5907 0.6262 0.079 Uiso 1 1 calc R
H18B H 1.1646 0.5394 0.6750 0.079 Uiso 1 1 calc R
H18C H 0.9832 0.5264 0.6565 0.079 Uiso 1 1 calc R
C19 C 1.4417(7) 0.4897(3) 0.6206(3) 0.0553(18) Uani 1 1 d .
H19A H 1.5239 0.4493 0.6227 0.083 Uiso 1 1 calc R
H19B H 1.4183 0.5064 0.6576 0.083 Uiso 1 1 calc R
H19C H 1.4782 0.5351 0.6000 0.083 Uiso 1 1 calc R
C20 C 1.4307(7) 0.3753(4) 0.5156(3) 0.0583(19) Uani 1 1 d .
H20A H 1.4711 0.4204 0.4957 0.087 Uiso 1 1 calc R
H20B H 1.3982 0.3338 0.4897 0.087 Uiso 1 1 calc R
H20C H 1.5134 0.3552 0.5413 0.087 Uiso 1 1 calc R
C21 C 0.7732(7) 0.3360(3) 0.8814(2) 0.0418(15) Uani 1 1 d .
C22 C 0.8630(6) 0.2678(3) 0.8691(2) 0.0346(14) Uani 1 1 d .
C23 C 1.0236(6) 0.2816(3) 0.8883(2) 0.0360(14) Uani 1 1 d .
C24 C 1.0305(6) 0.3589(3) 0.9115(2) 0.0349(14) Uani 1 1 d .
C25 C 0.8772(7) 0.3923(3) 0.9072(2) 0.0386(14) Uani 1 1 d .
C26 C 0.5959(7) 0.3454(4) 0.8710(3) 0.066(2) Uani 1 1 d .
H26A H 0.5611 0.3149 0.8387 0.099 Uiso 1 1 calc R
H26B H 0.5706 0.4011 0.8649 0.099 Uiso 1 1 calc R
H26C H 0.5419 0.3262 0.9028 0.099 Uiso 1 1 calc R
C27 C 0.8001(8) 0.1910(3) 0.8443(3) 0.0574(19) Uani 1 1 d .
H27A H 0.6885 0.1973 0.8331 0.086 Uiso 1 1 calc R
H27B H 0.8119 0.1489 0.8716 0.086 Uiso 1 1 calc R
H27C H 0.8594 0.1774 0.8124 0.086 Uiso 1 1 calc R
C28 C 1.1587(7) 0.2233(3) 0.8884(3) 0.0492(17) Uani 1 1 d .
H28A H 1.2578 0.2517 0.8846 0.074 Uiso 1 1 calc R
H28B H 1.1416 0.1865 0.8578 0.074 Uiso 1 1 calc R
H28C H 1.1639 0.1939 0.9229 0.074 Uiso 1 1 calc R
C29 C 1.1769(7) 0.3954(4) 0.9394(3) 0.0608(19) Uani 1 1 d .
H29A H 1.1695 0.4529 0.9372 0.091 Uiso 1 1 calc R
H29B H 1.2703 0.3776 0.9212 0.091 Uiso 1 1 calc R
H29C H 1.1851 0.3793 0.9779 0.091 Uiso 1 1 calc R
C30 C 0.8278(8) 0.4725(3) 0.9293(3) 0.0597(19) Uani 1 1 d .
H30A H 0.7773 0.4651 0.9640 0.090 Uiso 1 1 calc R
H30B H 0.7534 0.4977 0.9028 0.090 Uiso 1 1 calc R
H30C H 0.9209 0.5060 0.9352 0.090 Uiso 1 1 calc R
C31 C 1.1209(8) 0.3790(3) 0.7197(3) 0.0447(16) Uani 1 1 d .
C32 C 0.9597(9) 0.3703(3) 0.7036(3) 0.0515(18) Uani 1 1 d .
H32 H 0.9457 0.3302 0.6768 0.062 Uiso 1 1 calc R
C33 C 0.8128(8) 0.4038(4) 0.7157(3) 0.061(2) Uani 1 1 d .
H33 H 0.7245 0.3793 0.6975 0.073 Uiso 1 1 calc R
C34 C 0.7743(9) 0.4669(5) 0.7497(3) 0.065(2) Uani 1 1 d .
H34 H 0.6646 0.4775 0.7483 0.078 Uiso 1 1 calc R
C35 C 0.8581(11) 0.5169(4) 0.7847(3) 0.073(2) Uani 1 1 d .
H35 H 0.7912 0.5545 0.8004 0.088 Uiso 1 1 calc R
C36 C 1.0156(12) 0.5274(4) 0.8036(3) 0.071(2) Uani 1 1 d .
H36 H 1.0273 0.5687 0.8296 0.085 Uiso 1 1 calc R
C37 C 1.1619(10) 0.4911(4) 0.7931(3) 0.067(2) Uani 1 1 d .
H37 H 1.2488 0.5128 0.8139 0.081 Uiso 1 1 calc R
C38 C 1.2047(7) 0.4284(4) 0.7575(3) 0.0535(18) Uani 1 1 d .
H38 H 1.3143 0.4175 0.7599 0.064 Uiso 1 1 calc R
Y1 Y 1.17584(6) 0.32569(3) 0.63202(2) 0.03172(17) Uani 1 1 d .
Y2 Y 0.96739(7) 0.38113(3) 0.80614(2) 0.03537(18) Uani 1 1 d .

loop_
_atom_site_aniso_label
_atom_site_aniso_U_11
_atom_site_aniso_U_22
_atom_site_aniso_U_33
_atom_site_aniso_U_23
_atom_site_aniso_U_13
_atom_site_aniso_U_12
C1 0.062(4) 0.026(3) 0.036(4) 0.000(3) -0.007(3) 0.008(3)
C2 0.058(4) 0.026(3) 0.054(5) 0.011(3) 0.022(3) 0.010(3)
C3 0.047(4) 0.032(3) 0.071(6) 0.000(3) -0.006(4) -0.002(3)
C4 0.066(4) 0.032(3) 0.033(4) -0.004(3) 0.011(3) 0.006(3)
C5 0.041(4) 0.028(3) 0.055(5) -0.005(3) 0.001(3) 0.003(3)
C6 0.107(6) 0.055(4) 0.057(5) -0.001(4) -0.025(4) 0.034(4)
C7 0.097(6) 0.049(4) 0.083(6) 0.019(4) 0.044(5) 0.014(4)
C8 0.086(6) 0.055(4) 0.136(9) -0.022(5) -0.026(6) -0.015(4)
C9 0.145(8) 0.056(4) 0.057(6) -0.010(4) 0.013(5) 0.021(5)
C10 0.044(4) 0.053(4) 0.139(8) 0.013(5) 0.019(5) 0.008(3)
C11 0.045(4) 0.045(3) 0.031(4) 0.013(3) -0.007(3) -0.007(3)
C12 0.036(4) 0.043(3) 0.046(4) 0.022(3) -0.002(3) 0.001(3)
C13 0.046(4) 0.029(3) 0.043(4) 0.015(3) 0.000(3) 0.003(3)
C14 0.042(4) 0.031(3) 0.042(4) 0.011(3) -0.001(3) 0.001(3)
C15 0.039(4) 0.047(3) 0.029(4) 0.017(3) 0.006(3) 0.005(3)
C16 0.083(5) 0.081(5) 0.039(5) 0.006(4) -0.013(4) -0.016(4)
C17 0.040(4) 0.082(5) 0.077(6) 0.036(4) -0.001(4) 0.004(4)
C18 0.061(4) 0.037(3) 0.060(5) 0.016(3) 0.008(4) 0.010(3)
C19 0.046(4) 0.043(3) 0.075(5) 0.011(4) -0.010(4) -0.010(3)
C20 0.056(4) 0.062(4) 0.059(5) 0.015(4) 0.023(4) -0.010(4)
C21 0.034(3) 0.056(4) 0.036(4) 0.006(3) 0.009(3) 0.007(3)
C22 0.043(4) 0.032(3) 0.029(3) 0.003(3) 0.004(3) -0.005(3)
C23 0.035(3) 0.031(3) 0.042(4) 0.007(3) 0.004(3) 0.003(3)
C24 0.037(3) 0.038(3) 0.029(4) -0.001(3) -0.001(3) 0.000(3)
C25 0.047(4) 0.036(3) 0.033(4) -0.004(3) 0.002(3) 0.008(3)
C26 0.046(4) 0.089(5) 0.064(5) 0.010(4) 0.005(4) 0.008(4)
C27 0.070(5) 0.050(4) 0.052(5) -0.001(3) 0.004(4) -0.024(3)
C28 0.046(4) 0.050(4) 0.052(4) 0.010(3) 0.011(3) 0.006(3)
C29 0.061(5) 0.061(4) 0.059(5) -0.014(4) -0.004(4) -0.007(4)
C30 0.089(5) 0.053(4) 0.038(4) 0.000(3) 0.019(4) 0.021(4)
C31 0.068(5) 0.035(3) 0.033(4) 0.012(3) 0.020(3) 0.014(3)
C32 0.090(6) 0.035(3) 0.030(4) -0.001(3) 0.005(4) -0.007(4)
C33 0.057(5) 0.074(5) 0.051(5) 0.018(4) -0.008(4) -0.017(4)
C34 0.060(5) 0.072(5) 0.066(6) 0.030(4) 0.018(4) 0.031(4)
C35 0.115(8) 0.044(4) 0.063(6) 0.011(4) 0.027(5) 0.028(5)
C36 0.139(8) 0.023(3) 0.052(5) -0.009(3) 0.022(6) -0.009(4)
C37 0.103(6) 0.048(4) 0.050(5) 0.007(4) -0.004(4) -0.041(4)
C38 0.044(4) 0.063(4) 0.055(5) 0.023(4) 0.008(3) -0.001(3)
Y1 0.0369(3) 0.0292(3) 0.0292(3) 0.0026(2) 0.0030(2) 0.0018(2)
Y2 0.0482(4) 0.0266(3) 0.0318(4) 0.0010(3) 0.0069(3) 0.0017(3)

loop_
_atom_type_symbol
_atom_type_description
_atom_type_scat_dispersion_real
_atom_type_scat_dispersion_imag
_atom_type_scat_source
C C 0.0033 0.0016 'International Tables Vol C Tables 4.2.6.8 and 6.1.1.4'
H H 0.0000 0.0000 'International Tables Vol C Tables 4.2.6.8 and 6.1.1.4'
Y Y -2.7962 3.5667 'International Tables Vol C Tables 4.2.6.8 and 6.1.1.4'

loop_
_geom_angle_atom_site_label_1
_geom_angle_atom_site_label_2
_geom_angle_atom_site_label_3
_geom_angle
C5 C1 C2 108.4(5)
C5 C1 C6 126.1(6)
C2 C1 C6 125.2(6)
C5 C1 Y1 74.8(3)
C2 C1 Y1 75.1(3)
C6 C1 Y1 121.2(4)
C1 C2 C3 108.5(5)
C1 C2 C7 125.5(7)
C3 C2 C7 125.9(7)
C1 C2 Y1 74.1(3)
C3 C2 Y1 74.7(3)
C7 C2 Y1 121.3(4)
C2 C3 C4 107.5(5)
C2 C3 C8 127.6(7)
C4 C3 C8 124.8(7)
C2 C3 Y1 74.5(3)
C4 C3 Y1 74.4(3)
C8 C3 Y1 120.4(4)
C5 C4 C3 106.8(5)
C5 C4 C9 126.9(6)
C3 C4 C9 125.3(6)
C5 C4 Y1 73.9(3)
C3 C4 Y1 74.1(3)
C9 C4 Y1 126.7(4)
C1 C5 C4 108.8(5)
C1 C5 C10 126.0(6)
C4 C5 C10 124.6(6)
C1 C5 Y1 74.5(3)
C4 C5 Y1 75.1(3)
C10 C5 Y1 123.2(4)
C1 C6 H6A 109.5
C1 C6 H6B 109.5
H6A C6 H6B 109.5
C1 C6 H6C 109.5
H6A C6 H6C 109.5
H6B C6 H6C 109.5
C2 C7 H7A 109.5
C2 C7 H7B 109.5
H7A C7 H7B 109.5
C2 C7 H7C 109.5
H7A C7 H7C 109.5
H7B C7 H7C 109.5
C3 C8 H8A 109.5
C3 C8 H8B 109.5
H8A C8 H8B 109.5
C3 C8 H8C 109.5
H8A C8 H8C 109.5
H8B C8 H8C 109.5
C4 C9 H9A 109.5
C4 C9 H9B 109.5
H9A C9 H9B 109.5
C4 C9 H9C 109.5
H9A C9 H9C 109.5
H9B C9 H9C 109.5
C5 C10 H10A 109.5
C5 C10 H10B 109.5
H10A C10 H10B 109.5
C5 C10 H10C 109.5
H10A C10 H10C 109.5
H10B C10 H10C 109.5
C15 C11 C12 107.7(5)
C15 C11 C16 127.1(6)
C12 C11 C16 124.7(6)
C15 C11 Y1 74.6(3)
C12 C11 Y1 74.5(3)
C16 C11 Y1 122.4(4)
C13 C12 C11 108.2(5)
C13 C12 C17 126.4(6)
C11 C12 C17 125.1(6)
C13 C12 Y1 75.1(3)
C11 C12 Y1 74.0(3)
C17 C12 Y1 121.6(4)
C12 C13 C14 107.7(5)
C12 C13 C18 127.1(5)
C14 C13 C18 125.1(5)
C12 C13 Y1 73.9(3)
C14 C13 Y1 72.9(3)
C18 C13 Y1 121.6(4)
C15 C14 C13 108.4(5)
C15 C14 C19 125.8(5)
C13 C14 C19 125.8(5)
C15 C14 Y1 75.1(3)
C13 C14 Y1 75.8(3)
C19 C14 Y1 117.5(4)
C14 C15 C11 108.0(5)
C14 C15 C20 125.6(5)
C11 C15 C20 125.8(6)
C14 C15 Y1 73.6(3)
C11 C15 Y1 74.2(3)
C20 C15 Y1 125.6(4)
C11 C16 H16A 109.5
C11 C16 H16B 109.5
H16A C16 H16B 109.5
C11 C16 H16C 109.5
H16A C16 H16C 109.5
H16B C16 H16C 109.5
C12 C17 H17A 109.5
C12 C17 H17B 109.5
H17A C17 H17B 109.5
C12 C17 H17C 109.5
H17A C17 H17C 109.5
H17B C17 H17C 109.5
C13 C18 H18A 109.5
C13 C18 H18B 109.5
H18A C18 H18B 109.5
C13 C18 H18C 109.5
H18A C18 H18C 109.5
H18B C18 H18C 109.5
C14 C19 H19A 109.5
C14 C19 H19B 109.5
H19A C19 H19B 109.5
C14 C19 H19C 109.5
H19A C19 H19C 109.5
H19B C19 H19C 109.5
C15 C20 H20A 109.5
C15 C20 H20B 109.5
H20A C20 H20B 109.5
C15 C20 H20C 109.5
H20A C20 H20C 109.5
H20B C20 H20C 109.5
C25 C21 C22 108.1(5)
C25 C21 C26 126.0(5)
C22 C21 C26 125.8(6)
C25 C21 Y2 73.7(3)
C22 C21 Y2 74.2(3)
C26 C21 Y2 120.1(4)
C21 C22 C23 107.9(5)
C21 C22 C27 126.7(5)
C23 C22 C27 125.2(5)
C21 C22 Y2 74.6(3)
C23 C22 Y2 74.4(3)
C27 C22 Y2 120.8(4)
C24 C23 C22 107.3(5)
C24 C23 C28 125.7(5)
C22 C23 C28 126.8(5)
C24 C23 Y2 73.7(3)
C22 C23 Y2 74.0(3)
C28 C23 Y2 121.5(4)
C25 C24 C23 108.6(5)
C25 C24 C29 126.6(5)
C23 C24 C29 124.7(5)
C25 C24 Y2 74.4(3)
C23 C24 Y2 75.0(3)
C29 C24 Y2 120.1(4)
C24 C25 C21 108.1(5)
C24 C25 C30 126.6(6)
C21 C25 C30 125.2(5)
C24 C25 Y2 74.3(3)
C21 C25 Y2 74.9(3)
C30 C25 Y2 119.6(4)
C21 C26 H26A 109.5
C21 C26 H26B 109.5
H26A C26 H26B 109.5
C21 C26 H26C 109.5
H26A C26 H26C 109.5
H26B C26 H26C 109.5
C22 C27 H27A 109.5
C22 C27 H27B 109.5
H27A C27 H27B 109.5
C22 C27 H27C 109.5
H27A C27 H27C 109.5
H27B C27 H27C 109.5
C23 C28 H28A 109.5
C23 C28 H28B 109.5
H28A C28 H28B 109.5
C23 C28 H28C 109.5
H28A C28 H28C 109.5
H28B C28 H28C 109.5
C24 C29 H29A 109.5
C24 C29 H29B 109.5
H29A C29 H29B 109.5
C24 C29 H29C 109.5
H29A C29 H29C 109.5
H29B C29 H29C 109.5
C25 C30 H30A 109.5
C25 C30 H30B 109.5
H30A C30 H30B 109.5
C25 C30 H30C 109.5
H30A C30 H30C 109.5
H30B C30 H30C 109.5
C32 C31 C38 133.8(6)
C32 C31 Y2 72.6(4)
C38 C31 Y2 73.1(3)
C31 C32 C33 138.8(6)
C31 C32 Y2 75.0(4)
C33 C32 Y2 74.9(4)
C31 C32 H32 110.6
C33 C32 H32 110.6
Y2 C32 H32 137.5
C34 C33 C32 131.6(7)
C34 C33 Y2 74.0(4)
C32 C33 Y2 72.5(4)
C34 C33 H33 114.2
C32 C33 H33 114.2
Y2 C33 H33 134.6
C35 C34 C33 135.1(7)
C35 C34 Y2 73.6(4)
C33 C34 Y2 73.9(4)
C35 C34 H34 112.4
C33 C34 H34 112.4
Y2 C34 H34 137.2
C34 C35 C36 137.3(7)
C34 C35 Y2 74.9(4)
C36 C35 Y2 73.4(4)
C34 C35 H35 111.3
C36 C35 H35 111.3
Y2 C35 H35 138.7
C35 C36 C37 135.5(7)
C35 C36 Y2 74.3(4)
C37 C36 Y2 73.9(3)
C35 C36 H36 112.2
C37 C36 H36 112.2
Y2 C36 H36 136.3
C36 C37 C38 133.0(7)
C36 C37 Y2 73.3(4)
C38 C37 Y2 73.6(3)
C36 C37 H37 113.5
C38 C37 H37 113.5
Y2 C37 H37 135.7
C31 C38 C37 134.6(6)
C31 C38 Y2 74.5(3)
C37 C38 Y2 73.5(4)
C31 C38 H38 112.7
C37 C38 H38 112.7
Y2 C38 H38 135.7
C14 Y1 C1 128.21(19)
C14 Y1 C5 109.08(18)
C1 Y1 C5 30.70(18)
C14 Y1 C11 51.81(18)
C1 Y1 C11 142.59(19)
C5 Y1 C11 112.6(2)
C14 Y1 C15 31.30(17)
C1 Y1 C15 124.34(19)
C5 Y1 C15 95.17(18)
C11 Y1 C15 31.23(17)
C14 Y1 C2 158.60(19)
C1 Y1 C2 30.80(18)
C5 Y1 C2 50.87(18)
C11 Y1 C2 137.0(2)
C15 Y1 C2 141.47(18)
C14 Y1 C12 51.68(17)
C1 Y1 C12 173.95(19)
C5 Y1 C12 143.8(2)
C11 Y1 C12 31.51(18)
C15 Y1 C12 51.72(17)
C2 Y1 C12 148.4(2)
C14 Y1 C3 146.6(2)
C1 Y1 C3 51.07(19)
C5 Y1 C3 51.29(17)
C11 Y1 C3 106.2(2)
C15 Y1 C3 116.4(2)
C2 Y1 C3 30.77(19)
C12 Y1 C3 124.9(2)
C14 Y1 C4 116.91(18)
C1 Y1 C4 51.13(18)
C5 Y1 C4 30.91(18)
C11 Y1 C4 93.35(19)
C15 Y1 C4 90.35(18)
C2 Y1 C4 51.30(18)
C12 Y1 C4 122.9(2)
C3 Y1 C4 31.52(18)
C14 Y1 C13 31.33(16)
C1 Y1 C13 152.40(19)
C5 Y1 C13 140.40(18)
C11 Y1 C13 51.68(19)
C15 Y1 C13 51.63(17)
C2 Y1 C13 166.85(18)
C12 Y1 C13 30.97(17)
C3 Y1 C13 155.7(2)
C4 Y1 C13 141.47(18)
C32 Y2 C36 92.4(2)
C32 Y2 C37 84.9(2)
C36 Y2 C37 32.8(2)
C32 Y2 C38 62.1(2)
C36 Y2 C38 62.6(2)
C37 Y2 C38 33.0(2)
C32 Y2 C35 82.5(2)
C36 Y2 C35 32.3(3)
C37 Y2 C35 62.4(3)
C38 Y2 C35 84.7(2)
C32 Y2 C31 32.4(2)
C36 Y2 C31 84.4(2)
C37 Y2 C31 62.4(2)
C38 Y2 C31 32.4(2)
C35 Y2 C31 92.3(2)
C32 Y2 C33 32.5(2)
C36 Y2 C33 84.6(3)
C37 Y2 C33 95.2(2)
C38 Y2 C33 86.0(2)
C35 Y2 C33 60.9(3)
C31 Y2 C33 62.8(2)
C32 Y2 C34 61.2(2)
C36 Y2 C34 61.6(3)
C37 Y2 C34 85.2(3)
C38 Y2 C34 94.1(2)
C35 Y2 C34 31.5(2)
C31 Y2 C34 84.3(2)
C33 Y2 C34 32.0(2)
C32 Y2 C24 163.83(19)
C36 Y2 C24 98.1(2)
C37 Y2 C24 97.4(2)
C38 Y2 C24 112.3(2)
C35 Y2 C24 112.8(2)
C31 Y2 C24 136.5(2)
C33 Y2 C24 160.6(2)
C34 Y2 C24 134.9(2)
C32 Y2 C25 161.6(2)
C36 Y2 C25 90.5(2)
C37 Y2 C25 106.9(2)
C38 Y2 C25 134.3(2)
C35 Y2 C25 90.4(2)
C31 Y2 C25 165.7(2)
C33 Y2 C25 130.1(2)
C34 Y2 C25 104.9(2)
C24 Y2 C25 31.30(16)
C32 Y2 C22 122.43(18)
C36 Y2 C22 142.3(2)
C37 Y2 C22 148.5(2)
C38 Y2 C22 143.66(19)
C35 Y2 C22 130.7(2)
C31 Y2 C22 132.57(17)
C33 Y2 C22 116.28(19)
C34 Y2 C22 120.3(2)
C24 Y2 C22 51.92(17)
C25 Y2 C22 51.89(17)
C32 Y2 C21 133.5(2)
C36 Y2 C21 114.2(2)
C37 Y2 C21 137.5(2)
C38 Y2 C21 164.0(2)
C35 Y2 C21 99.9(2)
C31 Y2 C21 160.0(2)
C33 Y2 C21 109.7(2)
C34 Y2 C21 97.7(2)
C24 Y2 C21 51.71(18)
C25 Y2 C21 31.32(17)
C22 Y2 C21 31.26(16)

loop_
_geom_bond_atom_site_label_1
_geom_bond_atom_site_label_2
_geom_bond_distance
C1 C5 1.390(8)
C1 C2 1.397(8)
C1 C6 1.502(8)
C1 Y1 2.624(5)
C2 C3 1.399(9)
C2 C7 1.505(8)
C2 Y1 2.636(5)
C3 C4 1.435(8)
C3 C8 1.513(9)
C3 Y1 2.639(6)
C4 C5 1.405(8)
C4 C9 1.499(9)
C4 Y1 2.643(5)
C5 C10 1.511(8)
C5 Y1 2.628(5)
C6 H6A 0.9700
C6 H6B 0.9700
C6 H6C 0.9700
C7 H7A 0.9700
C7 H7B 0.9700
C7 H7C 0.9700
C8 H8A 0.9700
C8 H8B 0.9700
C8 H8C 0.9700
C9 H9A 0.9700
C9 H9B 0.9700
C9 H9C 0.9700
C10 H10A 0.9700
C10 H10B 0.9700
C10 H10C 0.9700
C11 C15 1.417(8)
C11 C12 1.430(8)
C11 C16 1.501(8)
C11 Y1 2.630(6)
C12 C13 1.413(8)
C12 C17 1.498(8)
C12 Y1 2.638(5)
C13 C14 1.423(7)
C13 C18 1.504(8)
C13 Y1 2.654(5)
C14 C15 1.417(8)
C14 C19 1.507(8)
C14 Y1 2.616(5)
C15 C20 1.517(8)
C15 Y1 2.635(5)
C16 H16A 0.9700
C16 H16B 0.9700
C16 H16C 0.9700
C17 H17A 0.9700
C17 H17B 0.9700
C17 H17C 0.9700
C18 H18A 0.9700
C18 H18B 0.9700
C18 H18C 0.9700
C19 H19A 0.9700
C19 H19B 0.9700
C19 H19C 0.9700
C20 H20A 0.9700
C20 H20B 0.9700
C20 H20C 0.9700
C21 C25 1.413(8)
C21 C22 1.413(7)
C21 C26 1.509(8)
C21 Y2 2.625(6)
C22 C23 1.427(7)
C22 C27 1.508(7)
C22 Y2 2.620(5)
C23 C24 1.414(7)
C23 C28 1.502(7)
C23 Y2 2.625(5)
C24 C25 1.407(7)
C24 C29 1.506(8)
C24 Y2 2.608(6)
C25 C30 1.517(7)
C25 Y2 2.609(6)
C26 H26A 0.9700
C26 H26B 0.9700
C26 H26C 0.9700
C27 H27A 0.9700
C27 H27B 0.9700
C27 H27C 0.9700
C28 H28A 0.9700
C28 H28B 0.9700
C28 H28C 0.9700
C29 H29A 0.9700
C29 H29B 0.9700
C29 H29C 0.9700
C30 H30A 0.9700
C30 H30B 0.9700
C30 H30C 0.9700
C31 C32 1.399(9)
C31 C38 1.400(9)
C31 Y2 2.519(6)
C32 C33 1.404(9)
C32 Y2 2.489(6)
C32 H32 0.9400
C33 C34 1.391(10)
C33 Y2 2.520(7)
C33 H33 0.9400
C34 C35 1.365(10)
C34 Y2 2.521(7)
C34 H34 0.9400
C35 C36 1.391(11)
C35 Y2 2.504(7)
C35 H35 0.9400
C36 C37 1.409(10)
C36 Y2 2.492(6)
C36 H36 0.9400
C37 C38 1.420(9)
C37 Y2 2.500(6)
C37 H37 0.9400
C38 Y2 2.502(6)
C38 H38 0.9400
